data_7237049
loop_
_publ_author_name
'Idris, Imane'
'Tannoux, Thibault'
'Derridj, Fazia'
'Dorcet, Vincent'
'Boixel, Julien'
'Guerchais, Veronique'
'Soul\'e, Jean-Fran\,cois'
'Doucet, Henri'

_publ_section_title
;
 Effective modulation of the photoluminescence properties of
 2,1,3-benzothiadiazoles and 2,1,3-benzoselenadiazoles by Pd-catalyzed
 C--H bond arylations
;
_journal_issue 7
_journal_name_full 'Journal of Materials Chemistry C'
_journal_page_first 1731
_journal_paper_doi 10.1039/C7TC05395A
_journal_volume 6
_journal_year 2018
_chemical_compound_source 'synthesis as described'
_chemical_formula_moiety 'C22 H12 N2 S'
_chemical_formula_sum 'C22 H12 N2 S'
_chemical_formula_weight 336.40
_space_group_crystal_system triclinic
_space_group_IT_number 2
_space_group_name_Hall '-P 1'
_space_group_name_H-M_alt 'P -1'
_atom_sites_solution_hydrogens geom
_audit_update_record
;
2017-09-28 deposited with the CCDC.
2018-01-25 downloaded from the CCDC.
;
_cell_angle_alpha 83.752(4)
_cell_angle_beta 69.103(3)
_cell_angle_gamma 87.077(3)
_cell_formula_units_Z 2
_cell_length_a 8.4312(8)
_cell_length_b 9.1773(9)
_cell_length_c 10.6084(11)
_cell_measurement_reflns_used 9903
_cell_measurement_temperature 150(2)
_cell_measurement_theta_max 27.47
_cell_measurement_theta_min 2.23
_cell_measurement_wavelength 0.71073
_cell_volume 762.22(13)
_computing_cell_refinement 'APEX3 (Bruker, 2015); SAINT (Bruker, 2014)'
_computing_data_collection 'SAINT (Bruker, 2014)'
_computing_data_reduction 'SAINT (Bruker, 2014)'
_computing_molecular_graphics 'SXGRAPH (Farrugia, 1999), Mercury (CSD, 2016)'
_computing_publication_material 'CRYSCALC (T. Roisnel, local program, 2017)'
_computing_structure_refinement 'SHELXL-2016/6 (Sheldrick, 2016)'
_computing_structure_solution 'SHELXT (Sheldrick, 2015)'
_diffrn_ambient_temperature 150(2)
_diffrn_detector '(CMOS) PHOTON 100'
_diffrn_measured_fraction_theta_full 0.998
_diffrn_measured_fraction_theta_max 0.998
_diffrn_measurement_device_type 'D8 VENTURE Bruker AXS'
_diffrn_measurement_method 'rotation images'
_diffrn_radiation_monochromator 'multilayer monochromator'
_diffrn_radiation_probe x-ray
_diffrn_radiation_source 'Incoatec microfocus sealed tube'
_diffrn_radiation_type MoK\a
_diffrn_radiation_wavelength 0.71073
_diffrn_reflns_av_R_equivalents 0.0376
_diffrn_reflns_av_unetI/netI 0.0312
_diffrn_reflns_limit_h_max 10
_diffrn_reflns_limit_h_min -10
_diffrn_reflns_limit_k_max 11
_diffrn_reflns_limit_k_min -11
_diffrn_reflns_limit_l_max 13
_diffrn_reflns_limit_l_min -13
_diffrn_reflns_number 17768
_diffrn_reflns_theta_full 25.242
_diffrn_reflns_theta_max 27.478
_diffrn_reflns_theta_min 3.186
_exptl_absorpt_coefficient_mu 0.218
_exptl_absorpt_correction_T_max 0.970
_exptl_absorpt_correction_T_min 0.892
_exptl_absorpt_correction_type multi-scan
_exptl_absorpt_process_details
;
  [Sheldrick, G.M. (2014). SADABS Bruker AXS Inc., Madison, Wisconsin, USA]
;
_exptl_crystal_colour yellow
_exptl_crystal_density_diffrn 1.466
_exptl_crystal_description prism
_exptl_crystal_F_000 348
_exptl_crystal_size_max 0.310
_exptl_crystal_size_mid 0.290
_exptl_crystal_size_min 0.140
_refine_diff_density_max 0.371
_refine_diff_density_min -0.357
_refine_diff_density_rms 0.056
_refine_ls_extinction_method none
_refine_ls_goodness_of_fit_ref 1.065
_refine_ls_hydrogen_treatment constr
_refine_ls_matrix_type full
_refine_ls_number_parameters 226
_refine_ls_number_reflns 3480
_refine_ls_number_restraints 0
_refine_ls_restrained_S_all 1.065
_refine_ls_R_factor_all 0.0433
_refine_ls_R_factor_gt 0.0361
_refine_ls_shift/su_max 0.000
_refine_ls_shift/su_mean 0.000
_refine_ls_structure_factor_coef Fsqd
_refine_ls_weighting_details 'w=1/[\s^2^(Fo^2^)+(0.0437P)^2^+0.4151P] where P=(Fo^2^+2Fc^2^)/3'
_refine_ls_weighting_scheme calc
_refine_ls_wR_factor_gt 0.0950
_refine_ls_wR_factor_ref 0.0992
_reflns_Friedel_coverage 0.000
_reflns_number_gt 3037
_reflns_number_total 3480
_reflns_threshold_expression >2sigma(I)
_cod_data_source_file c7tc05395a2.cif
_cod_data_source_block IIP665
_cod_database_code 7237049

loop_
_space_group_symop_operation_xyz
'x, y, z'
'-x, -y, -z'

loop_
_atom_site_label
_atom_site_type_symbol
_atom_site_fract_x
_atom_site_fract_y
_atom_site_fract_z
_atom_site_U_iso_or_equiv
_atom_site_adp_type
_atom_site_occupancy
_atom_site_site_symmetry_order
_atom_site_calc_flag
_atom_site_refinement_flags_posn
_atom_site_refinement_flags_adp
C1 C 0.49040(17) 0.63630(14) 0.13768(13) 0.0160(3) Uani 1 1 d . .
C2 C 0.34692(17) 0.54255(14) 0.18135(13) 0.0146(3) Uani 1 1 d . .
C3 C 0.32247(17) 0.43371(14) 0.29280(13) 0.0150(3) Uani 1 1 d . .
C4 C 0.44838(18) 0.41890(15) 0.35576(14) 0.0183(3) Uani 1 1 d . .
H4 H 0.435552 0.345124 0.428700 0.022 Uiso 1 1 calc R U
C5 C 0.58501(18) 0.50746(15) 0.31381(14) 0.0197(3) Uani 1 1 d . .
H5 H 0.666091 0.494098 0.357511 0.024 Uiso 1 1 calc R U
C6 C 0.60952(17) 0.62100(15) 0.20466(14) 0.0178(3) Uani 1 1 d . .
C7 C 0.74453(18) 0.71942(16) 0.16485(16) 0.0228(3) Uani 1 1 d . .
H7 H 0.824198 0.710853 0.209990 0.027 Uiso 1 1 calc R U
C8 C 0.76252(19) 0.82911(17) 0.06008(17) 0.0268(3) Uani 1 1 d . .
H8 H 0.853395 0.896037 0.035233 0.032 Uiso 1 1 calc R U
C9 C 0.64956(19) 0.84234(16) -0.00885(16) 0.0248(3) Uani 1 1 d . .
H9 H 0.665636 0.916519 -0.081930 0.030 Uiso 1 1 calc R U
C10 C 0.51210(18) 0.74750(14) 0.02815(14) 0.0184(3) Uani 1 1 d . .
C11 C 0.39123(19) 0.75931(15) -0.03979(14) 0.0206(3) Uani 1 1 d . .
H11 H 0.407133 0.830495 -0.115137 0.025 Uiso 1 1 calc R U
C12 C 0.25536(18) 0.67073(15) 0.00189(14) 0.0193(3) Uani 1 1 d . .
H12 H 0.177123 0.681220 -0.044571 0.023 Uiso 1 1 calc R U
C13 C 0.22645(17) 0.56103(14) 0.11484(13) 0.0158(3) Uani 1 1 d . .
C14 C 0.08130(18) 0.47448(15) 0.16460(14) 0.0186(3) Uani 1 1 d . .
H14 H 0.000041 0.485466 0.120988 0.022 Uiso 1 1 calc R U
C15 C 0.05425(18) 0.37294(14) 0.27657(15) 0.0186(3) Uani 1 1 d . .
H15 H -0.047510 0.318178 0.310532 0.022 Uiso 1 1 calc R U
C16 C 0.17333(17) 0.34940(14) 0.34052(13) 0.0160(3) Uani 1 1 d . .
C17 C 0.13400(17) 0.23880(14) 0.46062(14) 0.0160(3) Uani 1 1 d . .
C18 C -0.00384(18) 0.25543(15) 0.57611(14) 0.0192(3) Uani 1 1 d . .
H18 H -0.070151 0.342884 0.580632 0.023 Uiso 1 1 calc R U
C19 C -0.05196(18) 0.14733(16) 0.68961(14) 0.0210(3) Uani 1 1 d . .
H19 H -0.148701 0.165027 0.766919 0.025 Uiso 1 1 calc R U
C20 C 0.03696(19) 0.01943(15) 0.69021(14) 0.0211(3) Uani 1 1 d . .
H20 H 0.004398 -0.051688 0.766599 0.025 Uiso 1 1 calc R U
C21 C 0.17982(17) -0.00398(14) 0.57289(14) 0.0181(3) Uani 1 1 d . .
C22 C 0.22839(17) 0.10465(14) 0.45845(14) 0.0162(3) Uani 1 1 d . .
N1 N 0.27906(16) -0.12547(13) 0.55337(13) 0.0236(3) Uani 1 1 d . .
N2 N 0.36331(15) 0.06366(13) 0.35396(13) 0.0211(3) Uani 1 1 d . .
S1 S 0.41735(5) -0.09834(4) 0.40224(4) 0.02562(12) Uani 1 1 d . .

loop_
_atom_site_aniso_label
_atom_site_aniso_U_11
_atom_site_aniso_U_22
_atom_site_aniso_U_33
_atom_site_aniso_U_23
_atom_site_aniso_U_13
_atom_site_aniso_U_12
C1 0.0166(6) 0.0141(6) 0.0154(6) -0.0056(5) -0.0026(5) 0.0026(5)
C2 0.0161(6) 0.0123(6) 0.0145(6) -0.0057(5) -0.0034(5) 0.0033(5)
C3 0.0166(6) 0.0127(6) 0.0148(6) -0.0046(5) -0.0040(5) 0.0028(5)
C4 0.0205(7) 0.0180(6) 0.0168(6) -0.0024(5) -0.0071(5) 0.0019(5)
C5 0.0194(7) 0.0228(7) 0.0192(7) -0.0057(5) -0.0090(5) 0.0026(5)
C6 0.0161(6) 0.0173(6) 0.0183(7) -0.0075(5) -0.0028(5) 0.0023(5)
C7 0.0169(7) 0.0239(7) 0.0271(8) -0.0089(6) -0.0056(6) 0.0002(5)
C8 0.0199(7) 0.0226(7) 0.0328(8) -0.0047(6) -0.0018(6) -0.0062(6)
C9 0.0227(7) 0.0196(7) 0.0257(8) 0.0006(6) -0.0013(6) -0.0019(6)
C10 0.0186(7) 0.0149(6) 0.0175(6) -0.0033(5) -0.0012(5) 0.0019(5)
C11 0.0258(7) 0.0170(6) 0.0155(6) -0.0007(5) -0.0036(6) 0.0034(5)
C12 0.0237(7) 0.0183(6) 0.0170(7) -0.0039(5) -0.0088(5) 0.0050(5)
C13 0.0187(6) 0.0132(6) 0.0152(6) -0.0053(5) -0.0052(5) 0.0034(5)
C14 0.0207(7) 0.0160(6) 0.0222(7) -0.0042(5) -0.0113(6) 0.0025(5)
C15 0.0180(7) 0.0145(6) 0.0237(7) -0.0030(5) -0.0075(5) -0.0011(5)
C16 0.0183(6) 0.0120(6) 0.0167(6) -0.0031(5) -0.0049(5) 0.0025(5)
C17 0.0170(6) 0.0138(6) 0.0178(6) -0.0023(5) -0.0063(5) -0.0011(5)
C18 0.0203(7) 0.0145(6) 0.0223(7) -0.0052(5) -0.0062(6) 0.0017(5)
C19 0.0213(7) 0.0209(7) 0.0182(7) -0.0066(5) -0.0020(5) -0.0031(5)
C20 0.0252(7) 0.0195(7) 0.0178(7) 0.0004(5) -0.0066(6) -0.0061(5)
C21 0.0188(7) 0.0142(6) 0.0228(7) -0.0011(5) -0.0090(6) -0.0022(5)
C22 0.0152(6) 0.0153(6) 0.0179(6) -0.0028(5) -0.0052(5) -0.0010(5)
N1 0.0215(6) 0.0167(6) 0.0315(7) 0.0008(5) -0.0091(5) 0.0002(5)
N2 0.0180(6) 0.0179(6) 0.0244(6) -0.0030(5) -0.0039(5) 0.0016(4)
S1 0.01971(19) 0.01770(18) 0.0350(2) -0.00389(14) -0.00451(16) 0.00434(13)

loop_
_atom_type_symbol
_atom_type_description
_atom_type_scat_dispersion_real
_atom_type_scat_dispersion_imag
_atom_type_scat_source
C C 0.0033 0.0016 'International Tables Vol C Tables 4.2.6.8 and 6.1.1.4'
H H 0.0000 0.0000 'International Tables Vol C Tables 4.2.6.8 and 6.1.1.4'
N N 0.0061 0.0033 'International Tables Vol C Tables 4.2.6.8 and 6.1.1.4'
S S 0.1246 0.1234 'International Tables Vol C Tables 4.2.6.8 and 6.1.1.4'

loop_
_geom_angle_atom_site_label_1
_geom_angle_atom_site_label_2
_geom_angle_atom_site_label_3
_geom_angle
C6 C1 C10 119.91(12)
C6 C1 C2 120.12(12)
C10 C1 C2 119.96(12)
C13 C2 C3 120.28(12)
C13 C2 C1 119.52(12)
C3 C2 C1 120.18(12)
C16 C3 C2 119.18(12)
C16 C3 C4 122.70(12)
C2 C3 C4 118.07(12)
C5 C4 C3 121.70(13)
C5 C4 H4 119.2
C3 C4 H4 119.2
C4 C5 C6 121.25(13)
C4 C5 H5 119.4
C6 C5 H5 119.4
C7 C6 C1 119.15(13)
C7 C6 C5 122.19(13)
C1 C6 C5 118.64(12)
C8 C7 C6 120.48(14)
C8 C7 H7 119.8
C6 C7 H7 119.8
C9 C8 C7 120.84(14)
C9 C8 H8 119.6
C7 C8 H8 119.6
C8 C9 C10 120.67(14)
C8 C9 H9 119.7
C10 C9 H9 119.7
C9 C10 C1 118.91(13)
C9 C10 C11 122.17(13)
C1 C10 C11 118.92(12)
C12 C11 C10 120.99(13)
C12 C11 H11 119.5
C10 C11 H11 119.5
C11 C12 C13 121.51(13)
C11 C12 H12 119.2
C13 C12 H12 119.2
C14 C13 C2 118.65(12)
C14 C13 C12 122.30(13)
C2 C13 C12 119.03(12)
C15 C14 C13 120.95(13)
C15 C14 H14 119.5
C13 C14 H14 119.5
C14 C15 C16 121.38(13)
C14 C15 H15 119.3
C16 C15 H15 119.3
C15 C16 C3 119.46(12)
C15 C16 C17 117.96(12)
C3 C16 C17 122.54(12)
C18 C17 C22 116.31(12)
C18 C17 C16 121.34(12)
C22 C17 C16 122.16(12)
C17 C18 C19 122.91(13)
C17 C18 H18 118.5
C19 C18 H18 118.5
C20 C19 C18 121.76(13)
C20 C19 H19 119.1
C18 C19 H19 119.1
C19 C20 C21 117.68(13)
C19 C20 H20 121.2
C21 C20 H20 121.2
N1 C21 C20 125.99(13)
N1 C21 C22 113.33(13)
C20 C21 C22 120.65(13)
N2 C22 C17 126.07(13)
N2 C22 C21 113.22(12)
C17 C22 C21 120.68(12)
C21 N1 S1 105.98(10)
C22 N2 S1 106.03(10)
N1 S1 N2 101.44(6)

loop_
_geom_bond_atom_site_label_1
_geom_bond_atom_site_label_2
_geom_bond_distance
C1 C6 1.4164(19)
C1 C10 1.4263(19)
C1 C2 1.4275(18)
C2 C13 1.4233(19)
C2 C3 1.4241(18)
C3 C16 1.4128(18)
C3 C4 1.4363(19)
C4 C5 1.355(2)
C4 H4 0.9500
C5 C6 1.435(2)
C5 H5 0.9500
C6 C7 1.4031(19)
C7 C8 1.387(2)
C7 H7 0.9500
C8 C9 1.386(2)
C8 H8 0.9500
C9 C10 1.400(2)
C9 H9 0.9500
C10 C11 1.437(2)
C11 C12 1.351(2)
C11 H11 0.9500
C12 C13 1.4362(19)
C12 H12 0.9500
C13 C14 1.3979(19)
C14 C15 1.3853(19)
C14 H14 0.9500
C15 C16 1.3953(19)
C15 H15 0.9500
C16 C17 1.4882(18)
C17 C18 1.3717(19)
C17 C22 1.4293(18)
C18 C19 1.425(2)
C18 H18 0.9500
C19 C20 1.361(2)
C19 H19 0.9500
C20 C21 1.417(2)
C20 H20 0.9500
C21 N1 1.3482(18)
C21 C22 1.4349(19)
C22 N2 1.3460(18)
N1 S1 1.6127(14)
N2 S1 1.6162(13)

loop_
_geom_torsion_atom_site_label_1
_geom_torsion_atom_site_label_2
_geom_torsion_atom_site_label_3
_geom_torsion_atom_site_label_4
_geom_torsion
C6 C1 C2 C13 178.77(11)
C10 C1 C2 C13 0.02(18)
C6 C1 C2 C3 0.29(18)
C10 C1 C2 C3 -178.46(11)
C13 C2 C3 C16 -3.05(18)
C1 C2 C3 C16 175.42(11)
C13 C2 C3 C4 179.59(11)
C1 C2 C3 C4 -1.94(18)
C16 C3 C4 C5 -175.63(13)
C2 C3 C4 C5 1.64(19)
C3 C4 C5 C6 0.4(2)
C10 C1 C6 C7 2.18(19)
C2 C1 C6 C7 -176.57(12)
C10 C1 C6 C5 -179.55(12)
C2 C1 C6 C5 1.70(18)
C4 C5 C6 C7 176.16(13)
C4 C5 C6 C1 -2.05(19)
C1 C6 C7 C8 -0.8(2)
C5 C6 C7 C8 -179.05(13)
C6 C7 C8 C9 -1.1(2)
C7 C8 C9 C10 1.7(2)
C8 C9 C10 C1 -0.3(2)
C8 C9 C10 C11 179.12(13)
C6 C1 C10 C9 -1.61(19)
C2 C1 C10 C9 177.14(12)
C6 C1 C10 C11 178.94(12)
C2 C1 C10 C11 -2.31(18)
C9 C10 C11 C12 -176.94(13)
C1 C10 C11 C12 2.5(2)
C10 C11 C12 C13 -0.3(2)
C3 C2 C13 C14 2.52(18)
C1 C2 C13 C14 -175.96(11)
C3 C2 C13 C12 -179.39(11)
C1 C2 C13 C12 2.13(18)
C11 C12 C13 C14 176.00(13)
C11 C12 C13 C2 -2.0(2)
C2 C13 C14 C15 0.2(2)
C12 C13 C14 C15 -177.82(12)
C13 C14 C15 C16 -2.4(2)
C14 C15 C16 C3 1.9(2)
C14 C15 C16 C17 179.71(12)
C2 C3 C16 C15 0.86(19)
C4 C3 C16 C15 178.10(12)
C2 C3 C16 C17 -176.87(11)
C4 C3 C16 C17 0.37(19)
C15 C16 C17 C18 -62.15(17)
C3 C16 C17 C18 115.61(15)
C15 C16 C17 C22 112.64(15)
C3 C16 C17 C22 -69.60(17)
C22 C17 C18 C19 0.6(2)
C16 C17 C18 C19 175.71(13)
C17 C18 C19 C20 -0.1(2)
C18 C19 C20 C21 -0.5(2)
C19 C20 C21 N1 -177.58(13)
C19 C20 C21 C22 0.4(2)
C18 C17 C22 N2 177.32(13)
C16 C17 C22 N2 2.3(2)
C18 C17 C22 C21 -0.68(19)
C16 C17 C22 C21 -175.71(12)
N1 C21 C22 N2 0.16(17)
C20 C21 C22 N2 -178.06(12)
N1 C21 C22 C17 178.40(12)
C20 C21 C22 C17 0.2(2)
C20 C21 N1 S1 177.74(12)
C22 C21 N1 S1 -0.37(14)
C17 C22 N2 S1 -178.00(11)
C21 C22 N2 S1 0.13(14)
C21 N1 S1 N2 0.41(11)
C22 N2 S1 N1 -0.32(11)
